data_7217316
loop_
_publ_author_name
'Tan, Ya-Jun'
'Zhang, Ze'
'Wang, Fang-Jian'
'Wu, Hao-Hao'
'Li, Qing-Hai'

_publ_section_title
;
 Mechanochemical milling promoted solvent-free imino Diels--Alder reaction
 catalyzed by FeCl3: diastereoselective synthesis of cis-2,
 4-diphenyl-1,2,3,4-tetrahydroquinolines
;
_journal_name_full 'RSC Advances'
_journal_paper_doi 10.1039/C4RA05252H
_journal_year 2014
_chemical_formula_sum 'C22 H20 N2 O2'
_chemical_formula_weight 344.40
_chemical_name_systematic
; 
 ? 
;
_space_group_IT_number 14
_symmetry_cell_setting monoclinic
_symmetry_space_group_name_Hall '-P 2yn'
_symmetry_space_group_name_H-M 'P 1 21/n 1'
_atom_sites_solution_hydrogens geom
_atom_sites_solution_primary direct
_atom_sites_solution_secondary difmap
_audit_creation_method SHELXL-97
_cell_angle_alpha 90.00
_cell_angle_beta 107.3850(10)
_cell_angle_gamma 90.00
_cell_formula_units_Z 4
_cell_length_a 15.3627(13)
_cell_length_b 9.0461(8)
_cell_length_c 15.4985(13)
_cell_measurement_reflns_used 6559
_cell_measurement_temperature 293(2)
_cell_measurement_theta_max 27.49
_cell_measurement_theta_min 2.23
_cell_volume 2055.5(3)
_computing_cell_refinement 'Bruker SMART'
_computing_data_collection 'Bruker SMART'
_computing_data_reduction 'Bruker SMART'
_computing_molecular_graphics SHELXTL
_computing_publication_material SHELXTL
_computing_structure_refinement 'SHELXL-97 (Sheldrick, 1997)'
_computing_structure_solution 'SHELXS-97 (Sheldrick, 1990)'
_diffrn_ambient_temperature 293(2)
_diffrn_measured_fraction_theta_full 0.995
_diffrn_measured_fraction_theta_max 0.995
_diffrn_radiation_monochromator graphite
_diffrn_radiation_source 'fine-focus sealed tube'
_diffrn_radiation_type MoK\a
_diffrn_radiation_wavelength 0.71073
_diffrn_reflns_av_R_equivalents 0.0345
_diffrn_reflns_av_sigmaI/netI 0.0308
_diffrn_reflns_limit_h_max 20
_diffrn_reflns_limit_h_min -19
_diffrn_reflns_limit_k_max 11
_diffrn_reflns_limit_k_min -11
_diffrn_reflns_limit_l_max 19
_diffrn_reflns_limit_l_min -20
_diffrn_reflns_number 17428
_diffrn_reflns_theta_full 27.67
_diffrn_reflns_theta_max 27.67
_diffrn_reflns_theta_min 1.64
_exptl_absorpt_coefficient_mu 0.072
_exptl_absorpt_correction_T_max 0.9928
_exptl_absorpt_correction_T_min 0.9900
_exptl_absorpt_correction_type multi-scan
_exptl_absorpt_process_details multi-scan
_exptl_crystal_colour yellow
_exptl_crystal_density_diffrn 1.113
_exptl_crystal_density_method 'not measured'
_exptl_crystal_description block
_exptl_crystal_F_000 728
_exptl_crystal_size_max 0.14
_exptl_crystal_size_mid 0.13
_exptl_crystal_size_min 0.10
_refine_diff_density_max 0.241
_refine_diff_density_min -0.194
_refine_diff_density_rms 0.037
_refine_ls_extinction_coef 0.008(2)
_refine_ls_extinction_expression Fc^*^=kFc[1+0.001xFc^2^\l^3^/sin(2\q)]^-1/4^
_refine_ls_extinction_method SHELXL
_refine_ls_goodness_of_fit_ref 0.989
_refine_ls_hydrogen_treatment mixed
_refine_ls_matrix_type full
_refine_ls_number_parameters 241
_refine_ls_number_reflns 4777
_refine_ls_number_restraints 0
_refine_ls_restrained_S_all 0.989
_refine_ls_R_factor_all 0.0624
_refine_ls_R_factor_gt 0.0494
_refine_ls_shift/su_max 0.000
_refine_ls_shift/su_mean 0.000
_refine_ls_structure_factor_coef Fsqd
_refine_ls_weighting_details 'calc w=1/[\s^2^(Fo^2^)+(0.1179P)^2^+0.0000P] where P=(Fo^2^+2Fc^2^)/3'
_refine_ls_weighting_scheme calc
_refine_ls_wR_factor_gt 0.1573
_refine_ls_wR_factor_ref 0.1686
_reflns_number_gt 3522
_reflns_number_total 4777
_reflns_threshold_expression >2sigma(I)
_cod_data_source_file c4ra05252h2.cif
_cod_data_source_block 131224a
_cod_depositor_comments
;
The following automatic conversions were performed:

'_symmetry_cell_setting' value 'Monoclinic' changed to 'monoclinic'
according to
/usr/data/users/saulius/crontab/automatic-downloads/rss-feeds/RSC/lib/dictionaries/cif_core.dic
dictionary named 'cif_core.dic' version 2.4.2 from 2011-04-26.

Automatic conversion script
Id: cif_fix_values 2281 2013-09-26 08:29:07Z andrius 
;
_cod_original_sg_symbol_H-M P2(1)/n
_cod_database_code 7217316

loop_
_symmetry_equiv_pos_as_xyz
'x, y, z'
'-x+1/2, y+1/2, -z+1/2'
'-x, -y, -z'
'x-1/2, -y-1/2, z-1/2'

loop_
_atom_site_label
_atom_site_type_symbol
_atom_site_fract_x
_atom_site_fract_y
_atom_site_fract_z
_atom_site_U_iso_or_equiv
_atom_site_adp_type
_atom_site_occupancy
_atom_site_symmetry_multiplicity
_atom_site_calc_flag
_atom_site_refinement_flags
C1 C 0.66163(8) 0.83021(13) 0.23651(8) 0.0410(3) Uani 1 1 d .
C2 C 0.57388(9) 0.79234(16) 0.18406(10) 0.0524(3) Uani 1 1 d .
H2 H 0.5310 0.7633 0.2122 0.063 Uiso 1 1 calc R
C3 C 0.54977(9) 0.79736(16) 0.09095(9) 0.0540(4) Uani 1 1 d .
H3 H 0.4907 0.7717 0.0573 0.065 Uiso 1 1 calc R
C4 C 0.61176(10) 0.83982(15) 0.04647(9) 0.0507(3) Uani 1 1 d .
C5 C 0.70026(9) 0.87202(14) 0.09953(8) 0.0466(3) Uani 1 1 d .
H5 H 0.7434 0.8974 0.0709 0.056 Uiso 1 1 calc R
C6 C 0.72682(8) 0.86788(12) 0.19360(8) 0.0395(3) Uani 1 1 d .
C7 C 0.82305(8) 0.91231(14) 0.24873(8) 0.0415(3) Uani 1 1 d .
H7 H 0.8259 1.0204 0.2462 0.050 Uiso 1 1 calc R
C8 C 0.84202(8) 0.87060(15) 0.34816(8) 0.0468(3) Uani 1 1 d .
H8A H 0.8538 0.7653 0.3553 0.056 Uiso 1 1 calc R
H8B H 0.8962 0.9221 0.3839 0.056 Uiso 1 1 calc R
C9 C 0.76208(8) 0.90970(14) 0.38292(8) 0.0437(3) Uani 1 1 d .
H9 H 0.7487 1.0154 0.3731 0.052 Uiso 1 1 calc R
C10 C 0.78492(8) 0.87669(14) 0.48270(8) 0.0453(3) Uani 1 1 d .
C11 C 0.83709(10) 0.97866(17) 0.54355(9) 0.0570(4) Uani 1 1 d .
H11 H 0.8556 1.0651 0.5217 0.068 Uiso 1 1 calc R
C12 C 0.86204(12) 0.9545(2) 0.63578(10) 0.0690(4) Uani 1 1 d .
H12 H 0.8963 1.0250 0.6752 0.083 Uiso 1 1 calc R
C13 C 0.83659(11) 0.8280(2) 0.66900(10) 0.0652(4) Uani 1 1 d .
H13 H 0.8534 0.8105 0.7309 0.078 Uiso 1 1 calc R
C14 C 0.78539(10) 0.72626(18) 0.60887(10) 0.0566(4) Uani 1 1 d .
C15 C 0.75882(9) 0.74838(16) 0.51565(9) 0.0497(3) Uani 1 1 d .
H15 H 0.7242 0.6779 0.4765 0.060 Uiso 1 1 calc R
C16 C 0.89678(8) 0.85312(14) 0.21109(8) 0.0434(3) Uani 1 1 d .
C17 C 0.92598(9) 0.70805(16) 0.22439(9) 0.0527(3) Uani 1 1 d .
H17 H 0.8971 0.6428 0.2533 0.063 Uiso 1 1 calc R
C18 C 0.99804(11) 0.6585(2) 0.19501(11) 0.0683(5) Uani 1 1 d .
H18 H 1.0180 0.5612 0.2056 0.082 Uiso 1 1 calc R
C19 C 1.03954(11) 0.7531(2) 0.15046(12) 0.0753(5) Uani 1 1 d .
H19 H 1.0882 0.7202 0.1315 0.090 Uiso 1 1 calc R
C20 C 1.00962(11) 0.8954(2) 0.13388(11) 0.0720(5) Uani 1 1 d .
H20 H 1.0368 0.9584 0.1020 0.086 Uiso 1 1 calc R
C21 C 0.93877(9) 0.94641(17) 0.16445(9) 0.0557(4) Uani 1 1 d .
H21 H 0.9193 1.0439 0.1536 0.067 Uiso 1 1 calc R
C22 C 0.58479(12) 0.85413(19) -0.05528(10) 0.0669(4) Uani 1 1 d .
H22A H 0.5588 0.9501 -0.0728 0.100 Uiso 1 1 calc R
H22B H 0.5407 0.7794 -0.0823 0.100 Uiso 1 1 calc R
H22C H 0.6377 0.8420 -0.0753 0.100 Uiso 1 1 calc R
N1 N 0.68336(7) 0.82504(13) 0.33101(7) 0.0475(3) Uani 1 1 d .
N2 N 0.75813(11) 0.5884(2) 0.64290(11) 0.0751(4) Uani 1 1 d .
O1 O 0.70921(11) 0.50308(16) 0.58992(10) 0.0911(4) Uani 1 1 d .
O2 O 0.78606(14) 0.5632(2) 0.72387(10) 0.1267(6) Uani 1 1 d .
H1 H 0.6340(12) 0.8280(18) 0.3489(11) 0.062(5) Uiso 1 1 d .

loop_
_atom_site_aniso_label
_atom_site_aniso_U_11
_atom_site_aniso_U_22
_atom_site_aniso_U_33
_atom_site_aniso_U_23
_atom_site_aniso_U_13
_atom_site_aniso_U_12
C1 0.0377(6) 0.0399(6) 0.0425(6) -0.0004(5) 0.0073(5) 0.0022(4)
C2 0.0370(6) 0.0610(8) 0.0556(8) 0.0005(6) 0.0085(5) -0.0029(5)
C3 0.0389(7) 0.0600(8) 0.0526(8) -0.0010(6) -0.0024(5) -0.0003(6)
C4 0.0500(7) 0.0487(7) 0.0441(7) 0.0023(5) 0.0000(5) 0.0065(5)
C5 0.0462(7) 0.0487(7) 0.0421(7) 0.0024(5) 0.0087(5) 0.0020(5)
C6 0.0377(6) 0.0373(6) 0.0402(6) 0.0004(4) 0.0065(5) 0.0021(4)
C7 0.0388(6) 0.0434(6) 0.0400(6) -0.0022(5) 0.0086(5) -0.0031(5)
C8 0.0365(6) 0.0619(8) 0.0385(6) -0.0043(5) 0.0059(5) -0.0020(5)
C9 0.0422(6) 0.0465(6) 0.0406(6) -0.0033(5) 0.0096(5) 0.0024(5)
C10 0.0404(6) 0.0540(7) 0.0416(6) -0.0056(5) 0.0125(5) 0.0075(5)
C11 0.0565(8) 0.0633(8) 0.0474(7) -0.0085(6) 0.0100(6) -0.0016(6)
C12 0.0681(10) 0.0848(11) 0.0475(8) -0.0171(8) 0.0072(7) -0.0001(8)
C13 0.0584(9) 0.0938(12) 0.0413(7) 0.0013(7) 0.0116(6) 0.0146(8)
C14 0.0500(8) 0.0739(9) 0.0495(8) 0.0082(7) 0.0206(6) 0.0148(7)
C15 0.0458(7) 0.0589(8) 0.0449(7) -0.0024(6) 0.0143(5) 0.0071(5)
C16 0.0365(6) 0.0553(7) 0.0346(6) -0.0044(5) 0.0046(5) -0.0048(5)
C17 0.0539(8) 0.0579(8) 0.0443(7) -0.0074(6) 0.0119(6) 0.0011(6)
C18 0.0624(9) 0.0812(11) 0.0582(9) -0.0176(8) 0.0132(7) 0.0158(8)
C19 0.0523(9) 0.1112(15) 0.0663(10) -0.0275(10) 0.0237(7) -0.0004(9)
C20 0.0593(9) 0.1031(14) 0.0617(9) -0.0141(9) 0.0304(7) -0.0222(9)
C21 0.0516(8) 0.0676(9) 0.0492(7) -0.0020(6) 0.0171(6) -0.0090(6)
C22 0.0678(9) 0.0741(10) 0.0459(8) 0.0049(7) -0.0029(7) 0.0061(7)
N1 0.0369(5) 0.0631(7) 0.0425(6) -0.0018(5) 0.0119(4) -0.0032(5)
N2 0.0772(10) 0.0883(11) 0.0689(9) 0.0178(8) 0.0358(8) 0.0132(8)
O1 0.0995(10) 0.0851(9) 0.0984(10) 0.0127(8) 0.0443(9) -0.0095(7)
O2 0.1603(16) 0.1437(15) 0.0739(9) 0.0458(9) 0.0316(10) -0.0064(12)

loop_
_atom_type_symbol
_atom_type_description
_atom_type_scat_dispersion_real
_atom_type_scat_dispersion_imag
_atom_type_scat_source
C C 0.0033 0.0016 'International Tables Vol C Tables 4.2.6.8 and 6.1.1.4'
H H 0.0000 0.0000 'International Tables Vol C Tables 4.2.6.8 and 6.1.1.4'
N N 0.0061 0.0033 'International Tables Vol C Tables 4.2.6.8 and 6.1.1.4'
O O 0.0106 0.0060 'International Tables Vol C Tables 4.2.6.8 and 6.1.1.4'

loop_
_geom_angle_atom_site_label_1
_geom_angle_atom_site_label_2
_geom_angle_atom_site_label_3
_geom_angle
C2 C1 C6 119.18(12)
C2 C1 N1 119.21(12)
C6 C1 N1 121.57(10)
C3 C2 C1 120.87(13)
C3 C2 H2 119.6
C1 C2 H2 119.6
C2 C3 C4 121.31(11)
C2 C3 H3 119.3
C4 C3 H3 119.3
C3 C4 C5 117.29(12)
C3 C4 C22 121.84(12)
C5 C4 C22 120.86(13)
C6 C5 C4 122.79(13)
C6 C5 H5 118.6
C4 C5 H5 118.6
C5 C6 C1 118.47(10)
C5 C6 C7 120.78(11)
C1 C6 C7 120.65(10)
C16 C7 C6 113.69(9)
C16 C7 C8 111.17(9)
C6 C7 C8 111.17(10)
C16 C7 H7 106.8
C6 C7 H7 106.8
C8 C7 H7 106.8
C9 C8 C7 111.63(9)
C9 C8 H8A 109.3
C7 C8 H8A 109.3
C9 C8 H8B 109.3
C7 C8 H8B 109.3
H8A C8 H8B 108.0
N1 C9 C10 111.27(11)
N1 C9 C8 107.89(10)
C10 C9 C8 110.57(9)
N1 C9 H9 109.0
C10 C9 H9 109.0
C8 C9 H9 109.0
C15 C10 C11 118.77(12)
C15 C10 C9 122.89(11)
C11 C10 C9 118.31(13)
C12 C11 C10 121.50(15)
C12 C11 H11 119.2
C10 C11 H11 119.2
C13 C12 C11 120.15(15)
C13 C12 H12 119.9
C11 C12 H12 119.9
C12 C13 C14 118.50(14)
C12 C13 H13 120.7
C14 C13 H13 120.7
C13 C14 C15 122.47(15)
C13 C14 N2 119.53(14)
C15 C14 N2 117.99(15)
C10 C15 C14 118.60(13)
C10 C15 H15 120.7
C14 C15 H15 120.7
C17 C16 C21 118.29(13)
C17 C16 C7 121.58(11)
C21 C16 C7 120.10(12)
C16 C17 C18 120.77(14)
C16 C17 H17 119.6
C18 C17 H17 119.6
C19 C18 C17 119.95(16)
C19 C18 H18 120.0
C17 C18 H18 120.0
C20 C19 C18 120.16(15)
C20 C19 H19 119.9
C18 C19 H19 119.9
C19 C20 C21 120.19(16)
C19 C20 H20 119.9
C21 C20 H20 119.9
C16 C21 C20 120.58(16)
C16 C21 H21 119.7
C20 C21 H21 119.7
C4 C22 H22A 109.5
C4 C22 H22B 109.5
H22A C22 H22B 109.5
C4 C22 H22C 109.5
H22A C22 H22C 109.5
H22B C22 H22C 109.5
C1 N1 C9 117.34(10)
C1 N1 H1 111.6(11)
C9 N1 H1 117.5(11)
O1 N2 O2 122.33(18)
O1 N2 C14 119.03(14)
O2 N2 C14 118.63(18)

loop_
_geom_bond_atom_site_label_1
_geom_bond_atom_site_label_2
_geom_bond_distance
C1 C2 1.3931(18)
C1 C6 1.3998(18)
C1 N1 1.4024(16)
C2 C3 1.379(2)
C2 H2 0.9300
C3 C4 1.386(2)
C3 H3 0.9300
C4 C5 1.3933(19)
C4 C22 1.5115(19)
C5 C6 1.3921(17)
C5 H5 0.9300
C6 C7 1.5238(16)
C7 C16 1.5182(17)
C7 C8 1.5276(17)
C7 H7 0.9800
C8 C9 1.5229(17)
C8 H8A 0.9700
C8 H8B 0.9700
C9 N1 1.4542(16)
C9 C10 1.5098(17)
C9 H9 0.9800
C10 C15 1.375(2)
C10 C11 1.3896(19)
C11 C12 1.382(2)
C11 H11 0.9300
C12 C13 1.360(3)
C12 H12 0.9300
C13 C14 1.377(2)
C13 H13 0.9300
C14 C15 1.3935(19)
C14 N2 1.463(2)
C15 H15 0.9300
C16 C17 1.3822(19)
C16 C21 1.3891(19)
C17 C18 1.391(2)
C17 H17 0.9300
C18 C19 1.371(3)
C18 H18 0.9300
C19 C20 1.366(3)
C19 H19 0.9300
C20 C21 1.389(2)
C20 H20 0.9300
C21 H21 0.9300
C22 H22A 0.9600
C22 H22B 0.9600
C22 H22C 0.9600
N1 H1 0.882(18)
N2 O1 1.211(2)
N2 O2 1.2203(19)

loop_
_platon_squeeze_void_nr
_platon_squeeze_void_average_x
_platon_squeeze_void_average_y
_platon_squeeze_void_average_z
_platon_squeeze_void_volume
_platon_squeeze_void_count_electrons
_platon_squeeze_void_content
1 0.500 0.000 0.500 156 45 ' '
2 0.000 0.500 0.000 156 45 ' '
